data_1555369
loop_
_publ_author_name
'Palazzo, Teresa A.'
'Patra, Digambara'
'Yang, Joung S.'
'El Khoury, Elsy'
'Appleton, Mackenzie G.'
'Haddadin, Makhluf J.'
'Tantillo, Dean J.'
'Kurth, Mark J.'

_publ_section_title
;
 Dibenzonaphthyridinones: Heterocycle-to-Heterocycle Synthetic Strategies
 and Photophysical Studies.
;
_journal_issue 23
_journal_name_full 'Organic letters'
_journal_page_first 5732
_journal_page_last 5735
_journal_paper_doi 10.1021/acs.orglett.5b02680
_journal_volume 17
_journal_year 2015
_chemical_formula_moiety '3(C2 H6 O), C36 H28 N4 O2'
_chemical_formula_sum 'C42 H46 N4 O5'
_chemical_formula_weight 686.83
_space_group_crystal_system monoclinic
_space_group_IT_number 14
_space_group_name_Hall '-P 2ybc'
_space_group_name_H-M_alt 'P 1 21/c 1'
_atom_sites_solution_hydrogens geom
_atom_sites_solution_primary direct
_atom_sites_solution_secondary difmap
_audit_creation_date 2015-05-06
_audit_creation_method
;
Olex2 1.2
(compiled 2015.01.26 svn.r3150 for OlexSys, GUI svn.r4998)
;
_cell_angle_alpha 90.00
_cell_angle_beta 113.2480(10)
_cell_angle_gamma 90.00
_cell_formula_units_Z 4
_cell_length_a 21.8506(5)
_cell_length_b 6.80200(10)
_cell_length_c 25.1773(5)
_cell_measurement_reflns_used 9901
_cell_measurement_temperature 90(2)
_cell_measurement_theta_max 71.86
_cell_measurement_theta_min 3.44
_cell_volume 3438.21(12)
_computing_molecular_graphics 'Olex2 (Dolomanov et al., 2009)'
_computing_publication_material 'Olex2 (Dolomanov et al., 2009)'
_computing_structure_refinement 'XL (Sheldrick, 2008)'
_computing_structure_solution 'SHELXS-97 (Sheldrick, 2008)'
_diffrn_ambient_temperature 90.15
_diffrn_measured_fraction_theta_full 0.964
_diffrn_measured_fraction_theta_max 0.964
_diffrn_measurement_device_type 'Bruker APEX-II CCD'
_diffrn_measurement_method '\f and \w scans'
_diffrn_radiation_monochromator graphite
_diffrn_radiation_type CuK\a
_diffrn_radiation_wavelength 1.54178
_diffrn_reflns_av_R_equivalents 0.0310
_diffrn_reflns_av_unetI/netI 0.0231
_diffrn_reflns_limit_h_max 26
_diffrn_reflns_limit_h_min -25
_diffrn_reflns_limit_k_max 8
_diffrn_reflns_limit_k_min -7
_diffrn_reflns_limit_l_max 29
_diffrn_reflns_limit_l_min -30
_diffrn_reflns_number 31371
_diffrn_reflns_theta_full 71.89
_diffrn_reflns_theta_max 71.89
_diffrn_reflns_theta_min 2.20
_diffrn_source 'fine-focus sealed tube'
_diffrn_standards_number 0
_exptl_absorpt_coefficient_mu 0.700
_exptl_absorpt_correction_T_max 0.9133
_exptl_absorpt_correction_T_min 0.8049
_exptl_absorpt_correction_type none
_exptl_crystal_colour yellow
_exptl_crystal_density_diffrn 1.327
_exptl_crystal_density_method 'not measured'
_exptl_crystal_description needle
_exptl_crystal_F_000 1464
_exptl_crystal_size_max 0.324
_exptl_crystal_size_mid 0.137
_exptl_crystal_size_min 0.132
_refine_diff_density_max 0.940
_refine_diff_density_min -0.537
_refine_diff_density_rms 0.063
_refine_ls_extinction_method none
_refine_ls_goodness_of_fit_ref 1.039
_refine_ls_hydrogen_treatment mixed
_refine_ls_matrix_type full
_refine_ls_number_parameters 485
_refine_ls_number_reflns 6509
_refine_ls_number_restraints 0
_refine_ls_restrained_S_all 1.039
_refine_ls_R_factor_all 0.0663
_refine_ls_R_factor_gt 0.0599
_refine_ls_shift/su_max 0.058
_refine_ls_shift/su_mean 0.007
_refine_ls_structure_factor_coef Fsqd
_refine_ls_weighting_details 'calc w=1/[\s^2^(Fo^2^)+(0.0975P)^2^+3.3278P] where P=(Fo^2^+2Fc^2^)/3'
_refine_ls_weighting_scheme calc
_refine_ls_wR_factor_gt 0.1708
_refine_ls_wR_factor_ref 0.1775
_reflns_number_gt 5680
_reflns_number_total 6509
_reflns_threshold_expression >2sigma(I)
_cod_data_source_file ol5b02680_si_003.cif
_cod_data_source_block tp14_1
_cod_database_code 1555369
_olex2_refinement_description
;
1. Fixed Uiso
 At 1.2 times of:
  All C(H) groups, All C(H,H) groups, All N(H) groups
 At 1.5 times of:
  All C(H,H,H) groups, All O(H) groups
2.a Secondary CH2 refined with riding coordinates:
 C41(H41A,H41B), C33(H33A,H33B), C34(H34A,H34B), C35(H35A,H35B), C36(H36A,
 H36B), C39(H39A,H39B)
2.b Aromatic/amide H refined with riding coordinates:
 N2(H2), N1(H1), C13(H13), C12(H12), C31(H31), C30(H30), C29(H29), C8(H8),
 C7(H7), C6(H6), C5(H5), C28(H28), N4(H4), C24(H24), C23(H23), C22(H22),
 C21(H21), C15(H15), C14(H14)
2.c Idealised Me refined as rotating group:
 C42(H42A,H42B,H42C), C40(H40A,H40B,H40C), C38(H38A,H38B,H38C)
;
_olex2_submission_special_instructions 'No special instructions were received'

loop_
_space_group_symop_id
_space_group_symop_operation_xyz
1 'x, y, z'
2 '-x, y+1/2, -z+1/2'
3 '-x, -y, -z'
4 'x, -y-1/2, z-1/2'

loop_
_atom_site_label
_atom_site_type_symbol
_atom_site_fract_x
_atom_site_fract_y
_atom_site_fract_z
_atom_site_U_iso_or_equiv
_atom_site_adp_type
_atom_site_occupancy
_atom_site_calc_flag
_atom_site_refinement_flags_posn
O5 O 0.12031(8) 1.3057(3) 0.13141(8) 0.0446(5) Uani 1 d .
H5A H 0.1390(18) 1.419(6) 0.1330(15) 0.067 Uiso 1 d R
O2 O 0.16547(7) 0.6763(2) 0.11528(6) 0.0305(4) Uani 1 d .
O1 O 0.32289(7) 0.8253(2) -0.05882(6) 0.0290(3) Uani 1 d .
N2 N 0.51611(8) 0.7493(2) 0.04910(8) 0.0238(4) Uani 1 d .
H2 H 0.5583 0.7537 0.0731 0.029 Uiso 1 calc R
N1 N 0.37740(9) 0.6375(3) 0.11896(8) 0.0293(4) Uani 1 d .
H1 H 0.3509 0.5773 0.1325 0.035 Uiso 1 calc R
N3 N 0.19406(9) 0.8225(3) -0.04202(8) 0.0288(4) Uani 1 d .
H3 H 0.2291(14) 0.821(4) -0.0465(12) 0.035 Uiso 1 d R
O4 O 0.29068(9) 0.5691(3) 0.18553(7) 0.0454(5) Uani 1 d .
O3 O 0.34033(8) 1.1837(3) -0.10508(8) 0.0421(4) Uani 1 d .
C42 C 0.1489(2) 1.1511(7) 0.22299(16) 0.0787(11) Uani 1 d .
H42A H 0.1463 1.2792 0.2398 0.118 Uiso 1 calc GR
H42B H 0.1831 1.0704 0.2520 0.118 Uiso 1 calc GR
H42C H 0.1057 1.0848 0.2106 0.118 Uiso 1 calc GR
C41 C 0.16666(15) 1.1796(5) 0.17241(15) 0.0620(9) Uani 1 d .
H41A H 0.2119 1.2370 0.1853 0.074 Uiso 1 calc R
H41B H 0.1671 1.0508 0.1543 0.074 Uiso 1 calc R
C13 C 0.53503(11) 0.7601(3) -0.08866(10) 0.0268(4) Uani 1 d .
H13 H 0.5692 0.7568 -0.1030 0.032 Uiso 1 calc R
C12 C 0.55156(10) 0.7558(3) -0.03031(9) 0.0257(4) Uani 1 d .
H12 H 0.5970 0.7508 -0.0044 0.031 Uiso 1 calc R
C11 C 0.50121(10) 0.7588(3) -0.00868(9) 0.0226(4) Uani 1 d .
C10 C 0.46893(10) 0.7333(3) 0.07174(9) 0.0219(4) Uani 1 d .
C2 C 0.40143(10) 0.7369(3) 0.03516(9) 0.0247(4) Uani 1 d .
C3 C 0.34768(10) 0.7098(3) 0.05893(9) 0.0226(4) Uani 1 d .
C33 C 0.29923(10) 0.5466(3) 0.02324(9) 0.0257(4) Uani 1 d .
H33A H 0.2924 0.5620 -0.0178 0.031 Uiso 1 calc R
H33B H 0.3207 0.4173 0.0364 0.031 Uiso 1 calc R
C34 C 0.23114(9) 0.5449(3) 0.02701(9) 0.0246(4) Uani 1 d .
H34A H 0.2364 0.5023 0.0662 0.030 Uiso 1 calc R
H34B H 0.2019 0.4489 -0.0011 0.030 Uiso 1 calc R
C19 C 0.19809(10) 0.7494(3) 0.01441(9) 0.0240(4) Uani 1 d .
C18 C 0.12838(10) 0.7430(3) 0.01427(9) 0.0259(4) Uani 1 d .
C17 C 0.11902(10) 0.7184(3) 0.06689(9) 0.0249(4) Uani 1 d .
C32 C 0.05193(10) 0.7424(3) 0.06470(10) 0.0269(5) Uani 1 d .
C31 C 0.03960(11) 0.7551(3) 0.11527(10) 0.0283(5) Uani 1 d .
H31 H 0.0758 0.7468 0.1519 0.034 Uiso 1 calc R
C30 C -0.02384(11) 0.7791(3) 0.11265(11) 0.0325(5) Uani 1 d .
H30 H -0.0314 0.7908 0.1472 0.039 Uiso 1 calc R
C29 C -0.07738(11) 0.7864(3) 0.05861(11) 0.0314(5) Uani 1 d .
H29 H -0.1214 0.8014 0.0568 0.038 Uiso 1 calc R
C4 C 0.44231(10) 0.6566(3) 0.15499(9) 0.0242(4) Uani 1 d .
C9 C 0.49137(10) 0.7089(3) 0.13384(9) 0.0251(4) Uani 1 d .
C8 C 0.55792(10) 0.7232(3) 0.17276(9) 0.0265(4) Uani 1 d .
H8 H 0.5905 0.7638 0.1588 0.032 Uiso 1 calc R
C7 C 0.57769(11) 0.6802(3) 0.23062(10) 0.0314(5) Uani 1 d .
H7 H 0.6231 0.6910 0.2563 0.038 Uiso 1 calc R
C6 C 0.52928(11) 0.6200(3) 0.25099(9) 0.0297(5) Uani 1 d .
H6 H 0.5422 0.5862 0.2905 0.036 Uiso 1 calc R
C5 C 0.46326(11) 0.6098(3) 0.21393(9) 0.0299(5) Uani 1 d .
H5 H 0.4311 0.5702 0.2285 0.036 Uiso 1 calc R
C20 C 0.14251(11) 0.7738(3) -0.09287(9) 0.0266(4) Uani 1 d .
C25 C 0.07898(11) 0.7363(3) -0.09329(10) 0.0287(5) Uani 1 d .
C26 C 0.07226(10) 0.7415(3) -0.03804(9) 0.0244(4) Uani 1 d .
C28 C -0.06734(11) 0.7722(3) 0.00842(11) 0.0302(5) Uani 1 d .
H28 H -0.1041 0.7754 -0.0279 0.036 Uiso 1 calc R
C27 C -0.00238(10) 0.7529(3) 0.01093(9) 0.0246(4) Uani 1 d .
N4 N 0.01001(9) 0.7440(3) -0.03837(8) 0.0273(4) Uani 1 d .
H4 H -0.0242 0.7396 -0.0719 0.033 Uiso 1 calc R
C24 C 0.02578(11) 0.7003(3) -0.14641(10) 0.0332(5) Uani 1 d .
H24 H -0.0171 0.6726 -0.1471 0.040 Uiso 1 calc R
C23 C 0.03475(13) 0.7044(4) -0.19756(11) 0.0422(6) Uani 1 d .
H23 H -0.0017 0.6798 -0.2332 0.051 Uiso 1 calc R
C22 C 0.09747(13) 0.7447(4) -0.19673(11) 0.0398(6) Uani 1 d .
H22 H 0.1036 0.7495 -0.2320 0.048 Uiso 1 calc R
C21 C 0.15094(12) 0.7777(3) -0.14520(11) 0.0346(5) Uani 1 d .
H21 H 0.1937 0.8031 -0.1452 0.042 Uiso 1 calc R
C35 C 0.24396(10) 0.8952(3) 0.05974(10) 0.0278(4) Uani 1 d .
H35A H 0.2229 1.0268 0.0528 0.033 Uiso 1 calc R
H35B H 0.2492 0.8517 0.0988 0.033 Uiso 1 calc R
C36 C 0.31283(10) 0.9101(3) 0.05729(9) 0.0264(4) Uani 1 d .
H36A H 0.3419 0.9908 0.0903 0.032 Uiso 1 calc R
H36B H 0.3081 0.9799 0.0214 0.032 Uiso 1 calc R
C1 C 0.38238(10) 0.7806(3) -0.02457(9) 0.0233(4) Uani 1 d .
C16 C 0.43386(10) 0.7731(3) -0.04743(9) 0.0243(4) Uani 1 d .
C15 C 0.41896(10) 0.7776(3) -0.10675(9) 0.0256(4) Uani 1 d .
H15 H 0.3738 0.7866 -0.1332 0.031 Uiso 1 calc R
C14 C 0.46815(11) 0.7693(3) -0.12763(9) 0.0271(4) Uani 1 d .
H14 H 0.4571 0.7698 -0.1681 0.033 Uiso 1 calc R
C39 C 0.30135(15) 0.6909(7) 0.23489(13) 0.0729(12) Uani 1 d .
H39A H 0.2976 0.8304 0.2228 0.087 Uiso 1 calc R
H39B H 0.3472 0.6694 0.2638 0.087 Uiso 1 calc R
C40 C 0.25399(14) 0.6531(6) 0.26252(12) 0.0573(8) Uani 1 d .
H40A H 0.2084 0.6756 0.2344 0.086 Uiso 1 calc GR
H40B H 0.2637 0.7421 0.2955 0.086 Uiso 1 calc GR
H40C H 0.2585 0.5166 0.2760 0.086 Uiso 1 calc GR
C38 C 0.22847(13) 1.2715(4) -0.11469(14) 0.0445(6) Uani 1 d .
H38A H 0.2071 1.1590 -0.1394 0.067 Uiso 1 calc GR
H38B H 0.1976 1.3832 -0.1249 0.067 Uiso 1 calc GR
H38C H 0.2402 1.2363 -0.0741 0.067 Uiso 1 calc GR
C37 C 0.29033(14) 1.3266(4) -0.12337(13) 0.0406(6) Uani 1 d .
H3A H 0.3269(16) 1.076(6) -0.0953(15) 0.060(10) Uiso 1 d .
H4A H 0.2488(16) 0.605(5) 0.1622(13) 0.051(8) Uiso 1 d .
H37A H 0.3111(18) 1.439(6) -0.1059(16) 0.072(11) Uiso 1 d .
H37B H 0.2767(17) 1.334(5) -0.1686(16) 0.066(10) Uiso 1 d .

loop_
_atom_site_aniso_label
_atom_site_aniso_U_11
_atom_site_aniso_U_22
_atom_site_aniso_U_33
_atom_site_aniso_U_23
_atom_site_aniso_U_13
_atom_site_aniso_U_12
O5 0.0313(9) 0.0432(10) 0.0472(10) 0.0146(8) 0.0027(7) -0.0068(8)
O2 0.0219(7) 0.0375(9) 0.0307(8) 0.0035(6) 0.0088(6) -0.0011(6)
O1 0.0220(7) 0.0323(8) 0.0322(8) 0.0070(6) 0.0101(6) 0.0029(6)
N2 0.0189(8) 0.0223(9) 0.0296(9) 0.0013(7) 0.0088(7) 0.0002(6)
N1 0.0248(9) 0.0347(10) 0.0304(9) 0.0043(8) 0.0130(7) -0.0020(7)
N3 0.0240(9) 0.0305(10) 0.0336(10) 0.0073(8) 0.0132(8) 0.0017(8)
O4 0.0300(9) 0.0748(14) 0.0307(8) 0.0035(8) 0.0114(7) 0.0046(9)
O3 0.0253(8) 0.0359(10) 0.0614(11) 0.0178(8) 0.0132(8) 0.0027(7)
C42 0.075(2) 0.082(3) 0.064(2) 0.0105(19) 0.0107(18) -0.005(2)
C41 0.0465(16) 0.0504(17) 0.068(2) 0.0121(15) -0.0004(14) -0.0084(14)
C13 0.0284(10) 0.0220(10) 0.0353(11) -0.0012(8) 0.0181(9) 0.0008(8)
C12 0.0218(10) 0.0211(10) 0.0338(11) -0.0017(8) 0.0106(8) -0.0001(8)
C11 0.0229(9) 0.0141(9) 0.0320(11) -0.0014(8) 0.0120(8) -0.0005(7)
C10 0.0206(9) 0.0140(9) 0.0310(10) 0.0005(7) 0.0101(8) 0.0009(7)
C2 0.0232(10) 0.0198(10) 0.0326(11) 0.0009(8) 0.0128(8) 0.0009(8)
C3 0.0193(9) 0.0217(10) 0.0268(10) 0.0020(8) 0.0089(8) 0.0000(8)
C33 0.0231(10) 0.0206(10) 0.0347(11) -0.0002(8) 0.0127(8) 0.0009(8)
C34 0.0203(9) 0.0212(10) 0.0314(10) 0.0019(8) 0.0091(8) -0.0015(8)
C19 0.0215(10) 0.0231(10) 0.0285(10) 0.0036(8) 0.0110(8) 0.0020(8)
C18 0.0232(10) 0.0205(10) 0.0336(11) 0.0017(8) 0.0108(9) 0.0010(8)
C17 0.0231(10) 0.0199(10) 0.0321(11) 0.0017(8) 0.0113(8) -0.0006(8)
C32 0.0242(10) 0.0206(10) 0.0363(12) 0.0024(8) 0.0122(9) -0.0004(8)
C31 0.0265(11) 0.0256(11) 0.0340(11) 0.0010(9) 0.0132(9) -0.0008(8)
C30 0.0305(11) 0.0280(11) 0.0437(13) -0.0009(9) 0.0198(10) -0.0013(9)
C29 0.0232(10) 0.0234(11) 0.0509(14) 0.0000(9) 0.0181(10) 0.0006(8)
C4 0.0265(10) 0.0177(9) 0.0277(10) -0.0004(8) 0.0099(8) -0.0006(8)
C9 0.0269(10) 0.0193(9) 0.0294(10) 0.0006(8) 0.0115(8) 0.0016(8)
C8 0.0240(10) 0.0232(10) 0.0311(11) -0.0020(8) 0.0095(8) 0.0006(8)
C7 0.0284(11) 0.0293(11) 0.0315(11) -0.0020(9) 0.0065(9) 0.0035(9)
C6 0.0342(11) 0.0263(11) 0.0260(10) 0.0006(8) 0.0091(9) 0.0045(9)
C5 0.0345(11) 0.0268(11) 0.0313(11) 0.0010(9) 0.0159(9) 0.0019(9)
C20 0.0295(11) 0.0202(10) 0.0310(11) 0.0047(8) 0.0128(9) 0.0027(8)
C25 0.0300(11) 0.0219(10) 0.0321(11) 0.0028(8) 0.0101(9) 0.0006(8)
C26 0.0230(10) 0.0153(9) 0.0349(11) 0.0033(8) 0.0113(9) -0.0003(7)
C28 0.0243(10) 0.0199(10) 0.0437(13) 0.0027(9) 0.0106(9) 0.0003(8)
C27 0.0229(10) 0.0161(9) 0.0362(11) 0.0022(8) 0.0130(9) -0.0005(7)
N4 0.0225(9) 0.0238(9) 0.0316(9) 0.0030(7) 0.0064(7) -0.0010(7)
C24 0.0306(11) 0.0321(12) 0.0344(12) -0.0001(9) 0.0100(9) -0.0040(9)
C23 0.0440(14) 0.0449(15) 0.0314(12) -0.0029(10) 0.0082(10) -0.0058(11)
C22 0.0469(14) 0.0428(14) 0.0321(12) 0.0013(10) 0.0181(11) 0.0017(11)
C21 0.0372(12) 0.0318(12) 0.0384(12) 0.0040(10) 0.0187(10) 0.0029(10)
C35 0.0246(10) 0.0227(10) 0.0397(11) -0.0014(9) 0.0165(9) -0.0004(8)
C36 0.0224(10) 0.0218(10) 0.0354(11) -0.0027(8) 0.0118(8) -0.0007(8)
C1 0.0215(9) 0.0177(9) 0.0307(10) 0.0010(8) 0.0103(8) -0.0007(7)
C16 0.0234(10) 0.0184(9) 0.0311(11) 0.0011(8) 0.0109(8) 0.0010(8)
C15 0.0258(10) 0.0203(10) 0.0310(11) 0.0002(8) 0.0116(8) 0.0007(8)
C14 0.0298(11) 0.0243(10) 0.0282(10) -0.0012(8) 0.0123(9) 0.0006(8)
C39 0.0339(14) 0.141(4) 0.0414(15) -0.0272(19) 0.0124(12) -0.0188(18)
C40 0.0430(15) 0.094(3) 0.0350(13) 0.0014(15) 0.0152(11) 0.0072(16)
C38 0.0377(13) 0.0331(13) 0.0674(18) -0.0004(12) 0.0255(13) 0.0041(10)
C37 0.0427(14) 0.0312(13) 0.0510(15) 0.0052(11) 0.0216(12) 0.0081(11)

loop_
_atom_type_symbol
_atom_type_description
_atom_type_scat_dispersion_real
_atom_type_scat_dispersion_imag
_atom_type_scat_source
C C 0.0181 0.0091 'International Tables Vol C Tables 4.2.6.8 and 6.1.1.4'
H H 0.0000 0.0000 'International Tables Vol C Tables 4.2.6.8 and 6.1.1.4'
N N 0.0311 0.0180 'International Tables Vol C Tables 4.2.6.8 and 6.1.1.4'
O O 0.0492 0.0322 'International Tables Vol C Tables 4.2.6.8 and 6.1.1.4'

loop_
_geom_angle_atom_site_label_1
_geom_angle_atom_site_label_2
_geom_angle_atom_site_label_3
_geom_angle
C41 O5 H5A 109(2)
C11 N2 H2 118.4
C11 N2 C10 123.27(18)
C10 N2 H2 118.4
C3 N1 H1 117.4
C4 N1 H1 117.4
C4 N1 C3 125.16(17)
C19 N3 H3 115.2(19)
C20 N3 H3 109.8(19)
C20 N3 C19 122.21(18)
C39 O4 H4A 101(2)
C37 O3 H3A 112(2)
H42A C42 H42B 109.5
H42A C42 H42C 109.5
H42B C42 H42C 109.5
C41 C42 H42A 109.5
C41 C42 H42B 109.5
C41 C42 H42C 109.5
O5 C41 C42 110.6(3)
O5 C41 H41A 109.5
O5 C41 H41B 109.5
C42 C41 H41A 109.5
C42 C41 H41B 109.5
H41A C41 H41B 108.1
C12 C13 H13 119.6
C12 C13 C14 120.8(2)
C14 C13 H13 119.6
C13 C12 H12 120.0
C13 C12 C11 120.0(2)
C11 C12 H12 120.0
N2 C11 C12 121.28(19)
N2 C11 C16 119.09(18)
C12 C11 C16 119.63(19)
N2 C10 C2 119.87(19)
N2 C10 C9 117.98(18)
C2 C10 C9 122.13(19)
C10 C2 C3 121.01(18)
C10 C2 C1 119.48(19)
C1 C2 C3 119.35(18)
N1 C3 C2 110.29(16)
N1 C3 C33 106.20(16)
N1 C3 C36 109.43(16)
C2 C3 C33 108.31(16)
C2 C3 C36 109.20(16)
C33 C3 C36 113.37(16)
C3 C33 H33A 108.4
C3 C33 H33B 108.4
H33A C33 H33B 107.5
C34 C33 C3 115.32(17)
C34 C33 H33A 108.4
C34 C33 H33B 108.4
C33 C34 H34A 109.3
C33 C34 H34B 109.3
C33 C34 C19 111.66(16)
H34A C34 H34B 107.9
C19 C34 H34A 109.3
C19 C34 H34B 109.3
N3 C19 C34 110.33(17)
N3 C19 C18 109.16(17)
N3 C19 C35 105.66(16)
C34 C19 C35 108.21(16)
C18 C19 C34 111.20(16)
C18 C19 C35 112.13(17)
C17 C18 C19 120.72(18)
C26 C18 C19 120.40(19)
C26 C18 C17 118.58(19)
O2 C17 C18 124.22(19)
O2 C17 C32 118.20(19)
C18 C17 C32 117.58(19)
C31 C32 C17 121.6(2)
C31 C32 C27 118.59(19)
C27 C32 C17 119.8(2)
C32 C31 H31 119.5
C30 C31 C32 121.0(2)
C30 C31 H31 119.5
C31 C30 H30 120.3
C31 C30 C29 119.4(2)
C29 C30 H30 120.3
C30 C29 H29 119.4
C28 C29 C30 121.1(2)
C28 C29 H29 119.4
N1 C4 C9 121.29(19)
N1 C4 C5 120.26(19)
C5 C4 C9 118.28(19)
C4 C9 C10 116.70(18)
C8 C9 C10 124.18(19)
C8 C9 C4 119.02(19)
C9 C8 H8 119.0
C7 C8 C9 122.1(2)
C7 C8 H8 119.0
C8 C7 H7 120.6
C8 C7 C6 118.7(2)
C6 C7 H7 120.6
C7 C6 H6 119.8
C5 C6 C7 120.4(2)
C5 C6 H6 119.8
C4 C5 H5 119.3
C6 C5 C4 121.4(2)
C6 C5 H5 119.3
N3 C20 C25 119.7(2)
N3 C20 C21 120.6(2)
C21 C20 C25 119.5(2)
C20 C25 C26 117.37(19)
C24 C25 C20 118.8(2)
C24 C25 C26 123.8(2)
C18 C26 C25 121.15(19)
N4 C26 C18 120.6(2)
N4 C26 C25 118.25(19)
C29 C28 H28 120.2
C29 C28 C27 119.6(2)
C27 C28 H28 120.2
C28 C27 C32 120.2(2)
N4 C27 C32 118.40(18)
N4 C27 C28 121.4(2)
C26 N4 C27 123.38(18)
C26 N4 H4 118.3
C27 N4 H4 118.3
C25 C24 H24 119.4
C23 C24 C25 121.1(2)
C23 C24 H24 119.4
C24 C23 H23 120.2
C24 C23 C22 119.6(2)
C22 C23 H23 120.2
C23 C22 H22 119.7
C21 C22 C23 120.7(2)
C21 C22 H22 119.7
C20 C21 H21 119.8
C22 C21 C20 120.3(2)
C22 C21 H21 119.8
C19 C35 H35A 109.2
C19 C35 H35B 109.2
H35A C35 H35B 107.9
C36 C35 C19 111.92(17)
C36 C35 H35A 109.2
C36 C35 H35B 109.2
C3 C36 H36A 108.6
C3 C36 H36B 108.6
C35 C36 C3 114.81(17)
C35 C36 H36A 108.6
C35 C36 H36B 108.6
H36A C36 H36B 107.5
O1 C1 C2 123.80(18)
O1 C1 C16 118.70(19)
C2 C1 C16 117.50(18)
C11 C16 C1 119.17(19)
C15 C16 C11 118.65(19)
C15 C16 C1 122.17(19)
C16 C15 H15 119.3
C14 C15 C16 121.4(2)
C14 C15 H15 119.3
C13 C14 H14 120.3
C15 C14 C13 119.4(2)
C15 C14 H14 120.3
O4 C39 H39A 108.8
O4 C39 H39B 108.8
O4 C39 C40 113.7(3)
H39A C39 H39B 107.7
C40 C39 H39A 108.8
C40 C39 H39B 108.8
C39 C40 H40A 109.5
C39 C40 H40B 109.5
C39 C40 H40C 109.5
H40A C40 H40B 109.5
H40A C40 H40C 109.5
H40B C40 H40C 109.5
H38A C38 H38B 109.5
H38A C38 H38C 109.5
H38B C38 H38C 109.5
C37 C38 H38A 109.5
C37 C38 H38B 109.5
C37 C38 H38C 109.5
O3 C37 C38 114.2(2)
O3 C37 H37A 104(2)
O3 C37 H37B 103.8(19)
C38 C37 H37A 117(2)
C38 C37 H37B 106.3(19)
H37A C37 H37B 111(3)

loop_
_geom_bond_atom_site_label_1
_geom_bond_atom_site_label_2
_geom_bond_distance
O5 H5A 0.87(4)
O5 C41 1.415(3)
O2 C17 1.273(3)
O1 C1 1.281(2)
N2 H2 0.8800
N2 C11 1.361(3)
N2 C10 1.365(3)
N1 H1 0.8800
N1 C3 1.474(3)
N1 C4 1.355(3)
N3 H3 0.82(3)
N3 C19 1.475(3)
N3 C20 1.371(3)
O4 C39 1.434(4)
O4 H4A 0.90(3)
O3 C37 1.398(3)
O3 H3A 0.86(4)
C42 H42A 0.9800
C42 H42B 0.9800
C42 H42C 0.9800
C42 C41 1.483(5)
C41 H41A 0.9900
C41 H41B 0.9900
C13 H13 0.9500
C13 C12 1.368(3)
C13 C14 1.404(3)
C12 H12 0.9500
C12 C11 1.407(3)
C11 C16 1.412(3)
C10 C2 1.397(3)
C10 C9 1.452(3)
C2 C3 1.525(3)
C2 C1 1.424(3)
C3 C33 1.552(3)
C3 C36 1.554(3)
C33 H33A 0.9900
C33 H33B 0.9900
C33 C34 1.528(3)
C34 H34A 0.9900
C34 H34B 0.9900
C34 C19 1.541(3)
C19 C18 1.522(3)
C19 C35 1.545(3)
C18 C17 1.428(3)
C18 C26 1.401(3)
C17 C32 1.454(3)
C32 C31 1.404(3)
C32 C27 1.406(3)
C31 H31 0.9500
C31 C30 1.371(3)
C30 H30 0.9500
C30 C29 1.402(3)
C29 H29 0.9500
C29 C28 1.369(3)
C4 C9 1.418(3)
C4 C5 1.406(3)
C9 C8 1.400(3)
C8 H8 0.9500
C8 C7 1.377(3)
C7 H7 0.9500
C7 C6 1.406(3)
C6 H6 0.9500
C6 C5 1.376(3)
C5 H5 0.9500
C20 C25 1.407(3)
C20 C21 1.401(3)
C25 C26 1.456(3)
C25 C24 1.405(3)
C26 N4 1.357(3)
C28 H28 0.9500
C28 C27 1.402(3)
C27 N4 1.372(3)
N4 H4 0.8800
C24 H24 0.9500
C24 C23 1.377(4)
C23 H23 0.9500
C23 C22 1.390(4)
C22 H22 0.9500
C22 C21 1.379(4)
C21 H21 0.9500
C35 H35A 0.9900
C35 H35B 0.9900
C35 C36 1.534(3)
C36 H36A 0.9900
C36 H36B 0.9900
C1 C16 1.453(3)
C16 C15 1.398(3)
C15 H15 0.9500
C15 C14 1.372(3)
C14 H14 0.9500
C39 H39A 0.9900
C39 H39B 0.9900
C39 C40 1.479(4)
C40 H40A 0.9800
C40 H40B 0.9800
C40 H40C 0.9800
C38 H38A 0.9800
C38 H38B 0.9800
C38 H38C 0.9800
C38 C37 1.500(4)
C37 H37A 0.91(4)
C37 H37B 1.06(4)

loop_
_geom_torsion_atom_site_label_1
_geom_torsion_atom_site_label_2
_geom_torsion_atom_site_label_3
_geom_torsion_atom_site_label_4
_geom_torsion
O2 C17 C32 C31 11.5(3)
O2 C17 C32 C27 -168.37(19)
O1 C1 C16 C11 168.82(18)
O1 C1 C16 C15 -11.8(3)
N2 C11 C16 C1 1.0(3)
N2 C11 C16 C15 -178.35(18)
N2 C10 C2 C3 177.13(17)
N2 C10 C2 C1 -7.5(3)
N2 C10 C9 C4 -168.71(18)
N2 C10 C9 C8 7.7(3)
N1 C3 C33 C34 80.7(2)
N1 C3 C36 C35 -79.2(2)
N1 C4 C9 C10 -2.3(3)
N1 C4 C9 C8 -178.87(19)
N1 C4 C5 C6 177.3(2)
N3 C19 C18 C17 -166.57(18)
N3 C19 C18 C26 19.8(3)
N3 C19 C35 C36 -57.8(2)
N3 C20 C25 C26 -3.1(3)
N3 C20 C25 C24 175.6(2)
N3 C20 C21 C22 -174.5(2)
C13 C12 C11 N2 178.20(18)
C13 C12 C11 C16 -2.2(3)
C12 C13 C14 C15 1.2(3)
C12 C11 C16 C1 -178.61(18)
C12 C11 C16 C15 2.0(3)
C11 N2 C10 C2 -3.5(3)
C11 N2 C10 C9 175.23(17)
C11 C16 C15 C14 -0.3(3)
C10 N2 C11 C12 -173.69(18)
C10 N2 C11 C16 6.7(3)
C10 C2 C3 N1 -12.9(3)
C10 C2 C3 C33 -128.72(19)
C10 C2 C3 C36 107.4(2)
C10 C2 C1 O1 -165.64(19)
C10 C2 C1 C16 14.5(3)
C10 C9 C8 C7 -173.6(2)
C2 C10 C9 C4 10.0(3)
C2 C10 C9 C8 -173.61(19)
C2 C3 C33 C34 -160.81(17)
C2 C3 C36 C35 160.00(18)
C2 C1 C16 C11 -11.3(3)
C2 C1 C16 C15 168.05(19)
C3 N1 C4 C9 -14.8(3)
C3 N1 C4 C5 170.11(19)
C3 C2 C1 O1 9.8(3)
C3 C2 C1 C16 -170.04(18)
C3 C33 C34 C19 51.2(2)
C33 C3 C36 C35 39.1(2)
C33 C34 C19 N3 54.9(2)
C33 C34 C19 C18 176.16(17)
C33 C34 C19 C35 -60.3(2)
C34 C19 C18 C17 71.5(2)
C34 C19 C18 C26 -102.1(2)
C34 C19 C35 C36 60.3(2)
C19 N3 C20 C25 30.4(3)
C19 N3 C20 C21 -155.2(2)
C19 C18 C17 O2 -9.1(3)
C19 C18 C17 C32 171.19(18)
C19 C18 C26 C25 3.0(3)
C19 C18 C26 N4 -177.26(18)
C19 C35 C36 C3 -50.8(2)
C18 C19 C35 C36 -176.67(17)
C18 C17 C32 C31 -168.72(19)
C18 C17 C32 C27 11.4(3)
C18 C26 N4 C27 1.7(3)
C17 C18 C26 C25 -170.70(18)
C17 C18 C26 N4 9.0(3)
C17 C32 C31 C30 179.5(2)
C17 C32 C27 C28 178.76(18)
C17 C32 C27 N4 -1.3(3)
C32 C31 C30 C29 1.6(3)
C32 C27 N4 C26 -5.5(3)
C31 C32 C27 C28 -1.1(3)
C31 C32 C27 N4 178.85(18)
C31 C30 C29 C28 -0.8(3)
C30 C29 C28 C27 -0.9(3)
C29 C28 C27 C32 1.9(3)
C29 C28 C27 N4 -178.10(19)
C4 N1 C3 C2 21.6(3)
C4 N1 C3 C33 138.7(2)
C4 N1 C3 C36 -98.6(2)
C4 C9 C8 C7 2.7(3)
C9 C10 C2 C3 -1.5(3)
C9 C10 C2 C1 173.85(18)
C9 C4 C5 C6 2.1(3)
C9 C8 C7 C6 0.0(3)
C8 C7 C6 C5 -1.8(3)
C7 C6 C5 C4 0.7(3)
C5 C4 C9 C10 172.88(18)
C5 C4 C9 C8 -3.7(3)
C20 N3 C19 C34 85.3(2)
C20 N3 C19 C18 -37.2(3)
C20 N3 C19 C35 -157.99(19)
C20 C25 C26 C18 -12.9(3)
C20 C25 C26 N4 167.40(19)
C20 C25 C24 C23 -1.0(3)
C25 C20 C21 C22 -0.1(3)
C25 C26 N4 C27 -178.64(18)
C25 C24 C23 C22 0.0(4)
C26 C18 C17 O2 164.7(2)
C26 C18 C17 C32 -15.1(3)
C26 C25 C24 C23 177.6(2)
C28 C27 N4 C26 174.44(19)
C27 C32 C31 C30 -0.6(3)
C24 C25 C26 C18 168.5(2)
C24 C25 C26 N4 -11.2(3)
C24 C23 C22 C21 1.0(4)
C23 C22 C21 C20 -0.9(4)
C21 C20 C25 C26 -177.64(19)
C21 C20 C25 C24 1.1(3)
C35 C19 C18 C17 -49.8(3)
C35 C19 C18 C26 136.57(19)
C36 C3 C33 C34 -39.5(2)
C1 C2 C3 N1 171.72(18)
C1 C2 C3 C33 55.9(2)
C1 C2 C3 C36 -68.0(2)
C1 C16 C15 C14 -179.63(19)
C16 C15 C14 C13 -1.3(3)
C14 C13 C12 C11 0.6(3)
